data_7131498
loop_
_publ_author_name
'Di Tommaso, Ester Maria'
'Walther, Melanie'
'Staubitz, Anne'
'Olofsson, Berit'

_publ_section_title
;
 <i>ortho</i>-Functionalization of azobenzenes <i>via</i> hypervalent
 iodine reagents.
;
_journal_issue 34
_journal_name_full 'Chemical communications (Cambridge, England)'
_journal_page_first 5047
_journal_page_last 5050
_journal_paper_doi 10.1039/d3cc01060k
_journal_volume 59
_journal_year 2023
_chemical_formula_moiety 'C19 H16 I N2 O, C7 H7 O3 S'
_chemical_formula_sum 'C26 H23 I N2 O4 S'
_chemical_formula_weight 586.42
_space_group_crystal_system monoclinic
_space_group_IT_number 14
_space_group_name_Hall '-P 2yn'
_space_group_name_H-M_alt 'P 1 21/n 1'
_atom_sites_solution_hydrogens geom
_atom_sites_solution_primary dual
_audit_creation_date 2022-10-27
_audit_creation_method
;
Olex2 1.5
(compiled 2021.08.20 svn.r13c46975 for OlexSys, GUI svn.r6396)
;
_audit_update_record
;
2022-10-27 deposited with the CCDC.	2023-03-29 downloaded from the CCDC.
;
_cell_angle_alpha 90
_cell_angle_beta 98.131(2)
_cell_angle_gamma 90
_cell_formula_units_Z 4
_cell_length_a 9.8892(4)
_cell_length_b 16.7789(11)
_cell_length_c 14.1591(7)
_cell_measurement_reflns_used 9976
_cell_measurement_temperature 100.0
_cell_measurement_theta_max 30.50
_cell_measurement_theta_min 2.37
_cell_volume 2325.8(2)
_computing_cell_refinement 'SAINT V8.40A (Bruker, 2019)'
_computing_data_reduction 'SAINT V8.40A (Bruker, 2019)'
_computing_molecular_graphics 'Olex2 1.5 (Dolomanov et al., 2009)'
_computing_publication_material 'Olex2 1.5 (Dolomanov et al., 2009)'
_computing_structure_refinement 'SHELXL 2018/3 (Sheldrick, 2015)'
_computing_structure_solution 'XT  (Sheldrick, 2015)'
_diffrn_ambient_temperature 100.0
_diffrn_measured_fraction_theta_full 1.000
_diffrn_measured_fraction_theta_max 1.000
_diffrn_measurement_device_type 'Bruker APEX-II CCD'
_diffrn_measurement_method '\f and \w scans'
_diffrn_radiation_type MoK\a
_diffrn_radiation_wavelength 0.71073
_diffrn_reflns_av_R_equivalents 0.0475
_diffrn_reflns_av_unetI/netI 0.0207
_diffrn_reflns_Laue_measured_fraction_full 1.000
_diffrn_reflns_Laue_measured_fraction_max 1.000
_diffrn_reflns_limit_h_max 12
_diffrn_reflns_limit_h_min -13
_diffrn_reflns_limit_k_max 22
_diffrn_reflns_limit_k_min -22
_diffrn_reflns_limit_l_max 18
_diffrn_reflns_limit_l_min -18
_diffrn_reflns_number 73815
_diffrn_reflns_point_group_measured_fraction_full 1.000
_diffrn_reflns_point_group_measured_fraction_max 1.000
_diffrn_reflns_theta_full 25.242
_diffrn_reflns_theta_max 28.321
_diffrn_reflns_theta_min 2.363
_diffrn_source_current 1.0
_diffrn_source_power 0.05
_diffrn_source_voltage 50.0
_diffrn_standards_number 0
_exptl_absorpt_coefficient_mu 1.504
_exptl_absorpt_correction_T_max 0.7461
_exptl_absorpt_correction_T_min 0.6505
_exptl_absorpt_correction_type multi-scan
_exptl_absorpt_process_details
;
SADABS-2016/2 (Bruker,2016/2) was used for absorption correction.
wR2(int) was 0.1445 before and 0.0553 after correction.
The Ratio of minimum to maximum transmission is 0.8719.
The \l/2 correction factor is Not present.
;
_exptl_crystal_colour orange
_exptl_crystal_colour_primary orange
_exptl_crystal_density_diffrn 1.675
_exptl_crystal_description needle
_exptl_crystal_F_000 1176
_exptl_crystal_size_max 0.4
_exptl_crystal_size_mid 0.02
_exptl_crystal_size_min 0.02
_refine_diff_density_max 2.018
_refine_diff_density_min -0.783
_refine_diff_density_rms 0.095
_refine_ls_extinction_method none
_refine_ls_goodness_of_fit_ref 1.108
_refine_ls_hydrogen_treatment constr
_refine_ls_matrix_type full
_refine_ls_number_parameters 308
_refine_ls_number_reflns 5789
_refine_ls_number_restraints 0
_refine_ls_restrained_S_all 1.108
_refine_ls_R_factor_all 0.0407
_refine_ls_R_factor_gt 0.0319
_refine_ls_shift/su_max 0.002
_refine_ls_shift/su_mean 0.000
_refine_ls_structure_factor_coef Fsqd
_refine_ls_weighting_details 'w=1/[\s^2^(Fo^2^)+(0.0128P)^2^+7.1522P] where P=(Fo^2^+2Fc^2^)/3'
_refine_ls_weighting_scheme calc
_refine_ls_wR_factor_gt 0.0647
_refine_ls_wR_factor_ref 0.0676
_reflns_Friedel_coverage 0.000
_reflns_number_gt 4967
_reflns_number_total 5789
_reflns_threshold_expression 'I > 2\s(I)'
_cod_data_source_file d3cc01060k3.cif
_cod_data_source_block walterm2100217_0ma
_cod_depositor_comments 'Adding full bibliography for 7131498.cif.'
_cod_database_code 7131498
_shelx_shelxl_version_number 2018/3
_shelx_space_group_comment
;
The symmetry employed for this shelxl refinement is uniquely defined
by the following loop, which should always be used as a source of
symmetry information in preference to the above space-group names.
They are only intended as comments.
;
_shelx_estimated_absorpt_t_max 0.971
_shelx_estimated_absorpt_t_min 0.585
_olex2_refinement_description
;
1. Fixed Uiso
 At 1.2 times of:
  All C(H) groups
 At 1.5 times of:
  All C(H,H,H) groups
2.a Me refined with everything fixed:
 C19(H19A,H19B,H19C)
2.b Aromatic/amide H refined with riding coordinates:
 C3(H3), C12(H12), C14(H14), C5(H5), C25(H25), C22(H22), C11(H11), C6(H6),
 C21(H21), C15(H15), C10(H10), C18(H18), C24(H24), C17(H17), C4(H4), C9(H9),
 C8(H8)
2.c Idealised Me refined as rotating group:
 C26(H26A,H26B,H26C)
;
_olex2_submission_special_instructions 'No special instructions were received'

loop_
_space_group_symop_operation_xyz
'x, y, z'
'-x+1/2, y+1/2, -z+1/2'
'-x, -y, -z'
'x-1/2, -y-1/2, z-1/2'

loop_
_atom_site_label
_atom_site_type_symbol
_atom_site_fract_x
_atom_site_fract_y
_atom_site_fract_z
_atom_site_U_iso_or_equiv
_atom_site_adp_type
_atom_site_occupancy
_atom_site_site_symmetry_order
_atom_site_calc_flag
_atom_site_refinement_flags_posn
_atom_site_refinement_flags_adp
_atom_site_refinement_flags_occupancy
_atom_site_disorder_assembly
_atom_site_disorder_group
I1 I 0.29223(2) 0.50072(2) 0.53372(2) 0.01272(5) Uani 1 1 d . . . . .
S1 S 0.58208(7) 0.71204(4) 0.50417(5) 0.01345(13) Uani 1 1 d . . . . .
N2 N 0.0255(2) 0.59725(13) 0.41978(16) 0.0140(4) Uani 1 1 d . . . . .
O3 O 0.5797(2) 0.63006(12) 0.54153(15) 0.0204(4) Uani 1 1 d . . . . .
N1 N 0.1091(2) 0.54854(13) 0.39363(16) 0.0138(4) Uani 1 1 d . . . . .
O2 O 0.6686(2) 0.71907(14) 0.42937(14) 0.0224(4) Uani 1 1 d . . . . .
O1 O 0.5471(2) 0.40675(15) 0.94606(16) 0.0289(5) Uani 1 1 d . . . . .
O4 O 0.6089(2) 0.77090(13) 0.57947(15) 0.0238(5) Uani 1 1 d . . . . .
C3 C -0.0219(3) 0.68233(16) 0.54596(19) 0.0150(5) Uani 1 1 d . . . . .
H3 H -0.099339 0.700861 0.504319 0.018 Uiso 1 1 calc R U . . .
C1 C 0.1736(3) 0.59525(15) 0.57855(19) 0.0125(5) Uani 1 1 d . . . . .
C7 C 0.0785(3) 0.51961(16) 0.29855(19) 0.0152(5) Uani 1 1 d . . . . .
C2 C 0.0622(3) 0.62341(15) 0.51552(18) 0.0124(5) Uani 1 1 d . . . . .
C12 C 0.1332(3) 0.44612(17) 0.2797(2) 0.0167(5) Uani 1 1 d . . . . .
H12 H 0.193178 0.419306 0.327771 0.020 Uiso 1 1 calc R U . . .
C14 C 0.3205(3) 0.41767(18) 0.7230(2) 0.0197(6) Uani 1 1 d . . . . .
H14 H 0.237556 0.393848 0.694456 0.024 Uiso 1 1 calc R U . . .
C5 C 0.1206(3) 0.68662(17) 0.6987(2) 0.0184(6) Uani 1 1 d . . . . .
H5 H 0.141282 0.709107 0.760679 0.022 Uiso 1 1 calc R U . . .
C13 C 0.3874(3) 0.47276(18) 0.6728(2) 0.0181(6) Uani 1 1 d . . . . .
C25 C 0.3696(3) 0.69980(16) 0.35671(19) 0.0145(5) Uani 1 1 d . . . . .
H25 H 0.429094 0.667074 0.326432 0.017 Uiso 1 1 calc R U . . .
C16 C 0.5026(3) 0.43199(18) 0.8548(2) 0.0216(6) Uani 1 1 d . . . . .
C22 C 0.1945(3) 0.79476(16) 0.44536(19) 0.0157(5) Uani 1 1 d . . . . .
H22 H 0.134746 0.826987 0.475993 0.019 Uiso 1 1 calc R U . . .
C11 C 0.0995(3) 0.41202(18) 0.1899(2) 0.0199(6) Uani 1 1 d . . . . .
H11 H 0.134714 0.361091 0.177029 0.024 Uiso 1 1 calc R U . . .
C6 C 0.2036(3) 0.62643(17) 0.66981(19) 0.0165(5) Uani 1 1 d . . . . .
H6 H 0.279673 0.607143 0.712180 0.020 Uiso 1 1 calc R U . . .
C23 C 0.1506(3) 0.76519(16) 0.35413(19) 0.0150(5) Uani 1 1 d . . . . .
C21 C 0.3248(3) 0.77773(16) 0.49221(18) 0.0141(5) Uani 1 1 d . . . . .
H21 H 0.353378 0.798190 0.554384 0.017 Uiso 1 1 calc R U . . .
C15 C 0.3765(3) 0.39799(18) 0.8152(2) 0.0216(6) Uani 1 1 d . . . . .
H15 H 0.330628 0.361958 0.851597 0.026 Uiso 1 1 calc R U . . .
C10 C 0.0154(3) 0.45166(19) 0.1196(2) 0.0236(6) Uani 1 1 d . . . . .
H10 H -0.010397 0.427257 0.059204 0.028 Uiso 1 1 calc R U . . .
C18 C 0.5103(3) 0.50707(18) 0.7115(2) 0.0201(6) Uani 1 1 d . . . . .
H18 H 0.554688 0.544925 0.676501 0.024 Uiso 1 1 calc R U . . .
C20 C 0.4129(3) 0.73063(15) 0.44766(18) 0.0118(5) Uani 1 1 d . . . . .
C24 C 0.2392(3) 0.71716(16) 0.31061(19) 0.0153(5) Uani 1 1 d . . . . .
H24 H 0.210102 0.696095 0.248801 0.018 Uiso 1 1 calc R U . . .
C17 C 0.5686(3) 0.4836(2) 0.8062(2) 0.0248(7) Uani 1 1 d . . . . .
H17 H 0.654042 0.504838 0.834151 0.030 Uiso 1 1 calc R U . . .
C4 C 0.0082(3) 0.71356(17) 0.6372(2) 0.0190(6) Uani 1 1 d . . . . .
H4 H -0.048723 0.753753 0.657809 0.023 Uiso 1 1 calc R U . . .
C19 C 0.6813(3) 0.4303(2) 0.9870(3) 0.0350(8) Uani 1 1 d . . . . .
H19A H 0.705632 0.403698 1.048656 0.052 Uiso 1 1 calc . U . . .
H19B H 0.683782 0.488171 0.996240 0.052 Uiso 1 1 calc . U . . .
H19C H 0.746534 0.415140 0.944109 0.052 Uiso 1 1 calc . U . . .
C9 C -0.0315(3) 0.5271(2) 0.1370(2) 0.0258(7) Uani 1 1 d . . . . .
H9 H -0.085821 0.555447 0.087333 0.031 Uiso 1 1 calc R U . . .
C8 C -0.0001(3) 0.56184(19) 0.2261(2) 0.0223(6) Uani 1 1 d . . . . .
H8 H -0.031845 0.613896 0.237605 0.027 Uiso 1 1 calc R U . . .
C26 C 0.0093(3) 0.78454(19) 0.3040(2) 0.0209(6) Uani 1 1 d . . . . .
H26A H -0.016403 0.838324 0.321758 0.031 Uiso 1 1 calc R U . . .
H26B H -0.056278 0.745925 0.322844 0.031 Uiso 1 1 calc R U . . .
H26C H 0.008849 0.781925 0.234794 0.031 Uiso 1 1 calc R U . . .

loop_
_atom_site_aniso_label
_atom_site_aniso_U_11
_atom_site_aniso_U_22
_atom_site_aniso_U_33
_atom_site_aniso_U_23
_atom_site_aniso_U_13
_atom_site_aniso_U_12
I1 0.01052(8) 0.01440(8) 0.01272(8) -0.00101(7) -0.00016(5) 0.00026(7)
S1 0.0126(3) 0.0154(3) 0.0115(3) 0.0017(2) -0.0011(2) 0.0004(2)
N2 0.0144(11) 0.0135(11) 0.0135(11) -0.0002(8) -0.0002(9) -0.0028(9)
O3 0.0198(10) 0.0177(10) 0.0231(10) 0.0066(8) 0.0011(8) 0.0037(8)
N1 0.0149(11) 0.0122(10) 0.0136(10) -0.0009(8) -0.0004(8) -0.0007(9)
O2 0.0132(9) 0.0353(12) 0.0187(10) 0.0046(9) 0.0025(8) -0.0008(9)
O1 0.0244(12) 0.0409(14) 0.0202(11) 0.0109(10) -0.0014(9) -0.0050(10)
O4 0.0252(11) 0.0234(11) 0.0199(10) -0.0060(9) -0.0072(8) -0.0004(9)
C3 0.0145(13) 0.0148(12) 0.0159(13) 0.0017(10) 0.0032(10) -0.0002(10)
C1 0.0114(12) 0.0124(12) 0.0143(12) 0.0002(10) 0.0035(10) -0.0008(9)
C7 0.0168(13) 0.0152(13) 0.0131(12) -0.0014(9) 0.0007(10) -0.0037(10)
C2 0.0125(12) 0.0128(12) 0.0118(11) 0.0005(9) 0.0018(9) -0.0032(10)
C12 0.0134(13) 0.0196(13) 0.0171(13) -0.0004(11) 0.0024(10) -0.0012(11)
C14 0.0161(13) 0.0203(14) 0.0222(14) 0.0010(11) 0.0013(11) -0.0011(11)
C5 0.0223(14) 0.0205(14) 0.0130(12) -0.0044(10) 0.0044(11) -0.0023(11)
C13 0.0182(14) 0.0201(13) 0.0150(13) 0.0021(10) -0.0006(11) 0.0024(11)
C25 0.0136(12) 0.0144(12) 0.0158(12) -0.0007(10) 0.0028(10) 0.0007(10)
C16 0.0233(15) 0.0247(15) 0.0145(13) 0.0018(11) -0.0054(11) 0.0083(12)
C22 0.0173(13) 0.0135(12) 0.0172(13) 0.0023(10) 0.0061(10) 0.0013(10)
C11 0.0195(14) 0.0208(14) 0.0205(14) -0.0054(11) 0.0073(11) -0.0028(11)
C6 0.0164(13) 0.0188(13) 0.0137(12) 0.0003(10) -0.0001(10) -0.0008(11)
C23 0.0132(13) 0.0147(12) 0.0173(13) 0.0045(10) 0.0025(10) -0.0009(10)
C21 0.0184(13) 0.0130(12) 0.0113(12) 0.0017(10) 0.0035(10) -0.0008(10)
C15 0.0193(14) 0.0237(15) 0.0222(14) 0.0065(12) 0.0039(11) -0.0034(12)
C10 0.0308(17) 0.0260(16) 0.0138(13) -0.0053(12) 0.0022(12) -0.0023(13)
C18 0.0201(13) 0.0190(14) 0.0214(13) 0.0046(12) 0.0038(11) -0.0045(12)
C20 0.0130(12) 0.0115(12) 0.0105(11) 0.0051(9) 0.0005(9) -0.0002(9)
C24 0.0156(13) 0.0159(13) 0.0137(12) -0.0005(10) -0.0003(10) -0.0018(10)
C17 0.0099(12) 0.0402(19) 0.0235(14) -0.0152(13) -0.0002(11) -0.0037(12)
C4 0.0199(14) 0.0184(13) 0.0201(14) -0.0033(11) 0.0079(11) 0.0016(11)
C19 0.0209(16) 0.047(2) 0.0332(18) 0.0106(16) -0.0102(14) -0.0049(15)
C9 0.0302(17) 0.0305(16) 0.0152(13) 0.0004(12) -0.0021(12) 0.0071(13)
C8 0.0260(16) 0.0200(14) 0.0206(14) -0.0007(11) 0.0021(12) 0.0064(12)
C26 0.0149(13) 0.0240(15) 0.0229(14) 0.0034(12) -0.0005(11) 0.0044(11)

loop_
_atom_type_symbol
_atom_type_description
_atom_type_scat_dispersion_real
_atom_type_scat_dispersion_imag
_atom_type_scat_source
C C 0.0033 0.0016 'International Tables Vol C Tables 4.2.6.8 and 6.1.1.4'
H H 0.0000 0.0000 'International Tables Vol C Tables 4.2.6.8 and 6.1.1.4'
I I -0.4742 1.8119 'International Tables Vol C Tables 4.2.6.8 and 6.1.1.4'
N N 0.0061 0.0033 'International Tables Vol C Tables 4.2.6.8 and 6.1.1.4'
O O 0.0106 0.0060 'International Tables Vol C Tables 4.2.6.8 and 6.1.1.4'
S S 0.1246 0.1234 'International Tables Vol C Tables 4.2.6.8 and 6.1.1.4'

loop_
_geom_angle_atom_site_label_1
_geom_angle_atom_site_label_2
_geom_angle_atom_site_label_3
_geom_angle
_geom_angle_site_symmetry_1
_geom_angle_site_symmetry_3
_geom_angle_publ_flag
C13 I1 C1 94.56(11) . . ?
O3 S1 C20 105.27(12) . . ?
O2 S1 O3 112.14(13) . . ?
O2 S1 C20 105.70(12) . . ?
O4 S1 O3 112.45(13) . . ?
O4 S1 O2 114.48(14) . . ?
O4 S1 C20 105.90(13) . . ?
N1 N2 C2 113.1(2) . . ?
N2 N1 C7 116.1(2) . . ?
C16 O1 C19 116.9(3) . . ?
C2 C3 H3 120.2 . . ?
C4 C3 H3 120.2 . . ?
C4 C3 C2 119.7(3) . . ?
C2 C1 I1 118.72(19) . . ?
C6 C1 I1 120.4(2) . . ?
C6 C1 C2 120.8(2) . . ?
C12 C7 N1 116.6(2) . . ?
C12 C7 C8 120.3(3) . . ?
C8 C7 N1 123.1(3) . . ?
C3 C2 N2 115.4(2) . . ?
C1 C2 N2 125.2(2) . . ?
C1 C2 C3 119.4(2) . . ?
C7 C12 H12 120.3 . . ?
C7 C12 C11 119.4(3) . . ?
C11 C12 H12 120.3 . . ?
C13 C14 H14 120.5 . . ?
C15 C14 H14 120.5 . . ?
C15 C14 C13 119.1(3) . . ?
C6 C5 H5 119.9 . . ?
C4 C5 H5 119.9 . . ?
C4 C5 C6 120.2(3) . . ?
C14 C13 I1 116.3(2) . . ?
C18 C13 I1 121.8(2) . . ?
C18 C13 C14 121.9(3) . . ?
C20 C25 H25 120.1 . . ?
C24 C25 H25 120.1 . . ?
C24 C25 C20 119.8(2) . . ?
O1 C16 C15 113.3(3) . . ?
C17 C16 O1 124.9(3) . . ?
C17 C16 C15 121.8(3) . . ?
C23 C22 H22 119.5 . . ?
C21 C22 H22 119.5 . . ?
C21 C22 C23 121.0(3) . . ?
C12 C11 H11 119.8 . . ?
C10 C11 C12 120.3(3) . . ?
C10 C11 H11 119.8 . . ?
C1 C6 C5 119.2(3) . . ?
C1 C6 H6 120.4 . . ?
C5 C6 H6 120.4 . . ?
C22 C23 C24 118.8(2) . . ?
C22 C23 C26 120.4(3) . . ?
C24 C23 C26 120.9(3) . . ?
C22 C21 H21 120.1 . . ?
C20 C21 C22 119.8(2) . . ?
C20 C21 H21 120.1 . . ?
C14 C15 C16 119.4(3) . . ?
C14 C15 H15 120.3 . . ?
C16 C15 H15 120.3 . . ?
C11 C10 H10 120.1 . . ?
C11 C10 C9 119.9(3) . . ?
C9 C10 H10 120.1 . . ?
C13 C18 H18 121.0 . . ?
C13 C18 C17 117.9(3) . . ?
C17 C18 H18 121.0 . . ?
C25 C20 S1 119.7(2) . . ?
C21 C20 S1 120.4(2) . . ?
C21 C20 C25 119.9(2) . . ?
C25 C24 C23 120.8(2) . . ?
C25 C24 H24 119.6 . . ?
C23 C24 H24 119.6 . . ?
C16 C17 C18 119.9(3) . . ?
C16 C17 H17 120.1 . . ?
C18 C17 H17 120.1 . . ?
C3 C4 C5 120.6(3) . . ?
C3 C4 H4 119.7 . . ?
C5 C4 H4 119.7 . . ?
O1 C19 H19A 109.5 . . ?
O1 C19 H19B 109.5 . . ?
O1 C19 H19C 109.5 . . ?
H19A C19 H19B 109.5 . . ?
H19A C19 H19C 109.5 . . ?
H19B C19 H19C 109.5 . . ?
C10 C9 H9 119.7 . . ?
C10 C9 C8 120.7(3) . . ?
C8 C9 H9 119.7 . . ?
C7 C8 H8 120.4 . . ?
C9 C8 C7 119.2(3) . . ?
C9 C8 H8 120.4 . . ?
C23 C26 H26A 109.5 . . ?
C23 C26 H26B 109.5 . . ?
C23 C26 H26C 109.5 . . ?
H26A C26 H26B 109.5 . . ?
H26A C26 H26C 109.5 . . ?
H26B C26 H26C 109.5 . . ?

loop_
_geom_bond_atom_site_label_1
_geom_bond_atom_site_label_2
_geom_bond_distance
_geom_bond_site_symmetry_2
_geom_bond_publ_flag
I1 C1 2.122(3) . ?
I1 C13 2.111(3) . ?
S1 O3 1.475(2) . ?
S1 O2 1.457(2) . ?
S1 O4 1.450(2) . ?
S1 C20 1.777(3) . ?
N2 N1 1.255(3) . ?
N2 C2 1.422(3) . ?
N1 C7 1.423(3) . ?
O1 C16 1.372(3) . ?
O1 C19 1.427(4) . ?
C3 H3 0.9500 . ?
C3 C2 1.399(4) . ?
C3 C4 1.387(4) . ?
C1 C2 1.398(4) . ?
C1 C6 1.387(4) . ?
C7 C12 1.387(4) . ?
C7 C8 1.390(4) . ?
C12 H12 0.9500 . ?
C12 C11 1.392(4) . ?
C14 H14 0.9500 . ?
C14 C13 1.389(4) . ?
C14 C15 1.385(4) . ?
C5 H5 0.9500 . ?
C5 C6 1.399(4) . ?
C5 C4 1.388(4) . ?
C13 C18 1.386(4) . ?
C25 H25 0.9500 . ?
C25 C20 1.398(4) . ?
C25 C24 1.392(4) . ?
C16 C15 1.413(4) . ?
C16 C17 1.333(5) . ?
C22 H22 0.9500 . ?
C22 C23 1.395(4) . ?
C22 C21 1.392(4) . ?
C11 H11 0.9500 . ?
C11 C10 1.374(4) . ?
C6 H6 0.9500 . ?
C23 C24 1.396(4) . ?
C23 C26 1.510(4) . ?
C21 H21 0.9500 . ?
C21 C20 1.392(4) . ?
C15 H15 0.9500 . ?
C10 H10 0.9500 . ?
C10 C9 1.383(4) . ?
C18 H18 0.9500 . ?
C18 C17 1.438(4) . ?
C24 H24 0.9500 . ?
C17 H17 0.9500 . ?
C4 H4 0.9500 . ?
C19 H19A 0.9800 . ?
C19 H19B 0.9800 . ?
C19 H19C 0.9800 . ?
C9 H9 0.9500 . ?
C9 C8 1.384(4) . ?
C8 H8 0.9500 . ?
C26 H26A 0.9800 . ?
C26 H26B 0.9800 . ?
C26 H26C 0.9800 . ?

loop_
_geom_torsion_atom_site_label_1
_geom_torsion_atom_site_label_2
_geom_torsion_atom_site_label_3
_geom_torsion_atom_site_label_4
_geom_torsion
_geom_torsion_site_symmetry_1
_geom_torsion_site_symmetry_2
_geom_torsion_site_symmetry_3
_geom_torsion_site_symmetry_4
_geom_torsion_publ_flag
I1 C1 C2 N2 -4.3(3) . . . . ?
I1 C1 C2 C3 176.13(19) . . . . ?
I1 C1 C6 C5 -177.6(2) . . . . ?
I1 C13 C18 C17 -179.1(2) . . . . ?
N2 N1 C7 C12 -155.3(2) . . . . ?
N2 N1 C7 C8 25.7(4) . . . . ?
O3 S1 C20 C25 -78.7(2) . . . . ?
O3 S1 C20 C21 103.3(2) . . . . ?
N1 N2 C2 C3 175.4(2) . . . . ?
N1 N2 C2 C1 -4.2(4) . . . . ?
N1 C7 C12 C11 175.6(2) . . . . ?
N1 C7 C8 C9 -176.2(3) . . . . ?
O2 S1 C20 C25 40.1(2) . . . . ?
O2 S1 C20 C21 -137.9(2) . . . . ?
O1 C16 C15 C14 -179.3(3) . . . . ?
O1 C16 C17 C18 -178.6(3) . . . . ?
O4 S1 C20 C25 162.0(2) . . . . ?
O4 S1 C20 C21 -16.0(2) . . . . ?
C7 C12 C11 C10 1.6(4) . . . . ?
C2 N2 N1 C7 179.8(2) . . . . ?
C2 C3 C4 C5 -0.3(4) . . . . ?
C2 C1 C6 C5 0.2(4) . . . . ?
C12 C7 C8 C9 4.8(5) . . . . ?
C12 C11 C10 C9 2.6(5) . . . . ?
C14 C13 C18 C17 0.4(5) . . . . ?
C13 C14 C15 C16 -2.3(5) . . . . ?
C13 C18 C17 C16 -1.8(5) . . . . ?
C22 C23 C24 C25 -0.8(4) . . . . ?
C22 C21 C20 S1 177.1(2) . . . . ?
C22 C21 C20 C25 -0.9(4) . . . . ?
C11 C10 C9 C8 -3.1(5) . . . . ?
C6 C1 C2 N2 177.9(2) . . . . ?
C6 C1 C2 C3 -1.7(4) . . . . ?
C6 C5 C4 C3 -1.2(4) . . . . ?
C23 C22 C21 C20 0.1(4) . . . . ?
C21 C22 C23 C24 0.7(4) . . . . ?
C21 C22 C23 C26 -179.7(3) . . . . ?
C15 C14 C13 I1 -178.8(2) . . . . ?
C15 C14 C13 C18 1.7(5) . . . . ?
C15 C16 C17 C18 1.1(5) . . . . ?
C10 C9 C8 C7 -0.6(5) . . . . ?
C20 C25 C24 C23 0.0(4) . . . . ?
C24 C25 C20 S1 -177.2(2) . . . . ?
C24 C25 C20 C21 0.8(4) . . . . ?
C17 C16 C15 C14 1.0(5) . . . . ?
C4 C3 C2 N2 -177.9(2) . . . . ?
C4 C3 C2 C1 1.7(4) . . . . ?
C4 C5 C6 C1 1.2(4) . . . . ?
C19 O1 C16 C15 172.4(3) . . . . ?
C19 O1 C16 C17 -7.9(5) . . . . ?
C8 C7 C12 C11 -5.3(4) . . . . ?
C26 C23 C24 C25 179.6(3) . . . . ?
